data_7152749
loop_
_publ_author_name
'Hempel, Christian'
'Weckenmann, Nicole M.'
'Maichle-Moessmer, C'
'Nachtsheim, Boris J.'

_publ_section_title
;
 A hypervalent iodine-mediated spirocyclization of
 2-(4-hydroxybenzamido)acrylates - unexpected formation of
 \d-spirolactones.
;
_journal_issue 47
_journal_name_full 'Organic &amp; biomolecular chemistry'
_journal_page_first 9325
_journal_page_last 9329
_journal_paper_doi 10.1039/c2ob26815a
_journal_volume 10
_journal_year 2012
_chemical_formula_sum 'C17 H13 N O4'
_chemical_formula_weight 295.28
_chemical_name_systematic
;
?
;
_space_group_IT_number 33
_symmetry_cell_setting orthorhombic
_symmetry_space_group_name_Hall 'P 2c -2n'
_symmetry_space_group_name_H-M 'P n a 21'
_atom_sites_solution_hydrogens geom
_atom_sites_solution_primary direct
_atom_sites_solution_secondary difmap
_audit_creation_method SHELXL-97
_cell_angle_alpha 90.00
_cell_angle_beta 90.00
_cell_angle_gamma 90.00
_cell_formula_units_Z 8
_cell_length_a 20.8667(4)
_cell_length_b 5.20470(10)
_cell_length_c 26.1797(5)
_cell_measurement_reflns_used 127
_cell_measurement_temperature 100(2)
_cell_measurement_theta_max 130.9
_cell_measurement_theta_min 40.8
_cell_volume 2843.24(9)
_computing_cell_refinement SAINT
_computing_data_collection COSMO
_computing_data_reduction SAINT
_computing_structure_refinement 'SHELXL-97 (Sheldrick, 1997)'
_computing_structure_solution 'SHELXS-97 (Sheldrick, 1990)'
_diffrn_ambient_temperature 100(2)
_diffrn_measured_fraction_theta_full 0.999
_diffrn_measured_fraction_theta_max 0.999
_diffrn_measurement_device_type 'APEX II DUO'
_diffrn_measurement_method omega/phi
_diffrn_radiation_monochromator multilayer
_diffrn_radiation_source 'ImuS-focus sealed tube'
_diffrn_radiation_type CuK\a
_diffrn_radiation_wavelength 1.54178
_diffrn_reflns_av_R_equivalents 0.0363
_diffrn_reflns_av_sigmaI/netI 0.0347
_diffrn_reflns_limit_h_max 24
_diffrn_reflns_limit_h_min -24
_diffrn_reflns_limit_k_max 6
_diffrn_reflns_limit_k_min -5
_diffrn_reflns_limit_l_max 30
_diffrn_reflns_limit_l_min -31
_diffrn_reflns_number 21209
_diffrn_reflns_theta_full 66.64
_diffrn_reflns_theta_max 66.64
_diffrn_reflns_theta_min 3.38
_exptl_absorpt_coefficient_mu 0.823
_exptl_absorpt_correction_T_max 0.9741
_exptl_absorpt_correction_T_min 0.7529
_exptl_absorpt_correction_type numerical
_exptl_absorpt_process_details sadabs
_exptl_crystal_colour colourless
_exptl_crystal_density_diffrn 1.380
_exptl_crystal_density_method 'not measured'
_exptl_crystal_description plate
_exptl_crystal_F_000 1232
_exptl_crystal_size_max 0.37
_exptl_crystal_size_mid 0.13
_exptl_crystal_size_min 0.03
_refine_diff_density_max 0.290
_refine_diff_density_min -0.216
_refine_diff_density_rms 0.033
_refine_ls_abs_structure_details 'Flack H D (1983), Acta Cryst. A39, 876-881'
_refine_ls_abs_structure_Flack 0.46(14)
_refine_ls_extinction_method none
_refine_ls_goodness_of_fit_ref 1.055
_refine_ls_hydrogen_treatment constr
_refine_ls_matrix_type full
_refine_ls_number_parameters 397
_refine_ls_number_reflns 4961
_refine_ls_number_restraints 1
_refine_ls_restrained_S_all 1.055
_refine_ls_R_factor_all 0.0333
_refine_ls_R_factor_gt 0.0317
_refine_ls_shift/su_max 0.001
_refine_ls_shift/su_mean 0.000
_refine_ls_structure_factor_coef Fsqd
_refine_ls_weighting_details 'calc w=1/[\s^2^(Fo^2^)+(0.0363P)^2^+0.8759P] where P=(Fo^2^+2Fc^2^)/3'
_refine_ls_weighting_scheme calc
_refine_ls_wR_factor_gt 0.0811
_refine_ls_wR_factor_ref 0.0823
_reflns_number_gt 4784
_reflns_number_total 4961
_reflns_threshold_expression >2sigma(I)
_cod_data_source_file c2ob26815a.txt
_cod_data_source_block cu_nwn89_0ma
_cod_original_sg_symbol_H-M Pna21
_cod_database_code 7152749

loop_
_symmetry_equiv_pos_as_xyz
'x, y, z'
'-x, -y, z+1/2'
'-x+1/2, y+1/2, z+1/2'
'x+1/2, -y+1/2, z'

loop_
_atom_site_label
_atom_site_type_symbol
_atom_site_fract_x
_atom_site_fract_y
_atom_site_fract_z
_atom_site_U_iso_or_equiv
_atom_site_adp_type
_atom_site_occupancy
_atom_site_symmetry_multiplicity
_atom_site_calc_flag
_atom_site_refinement_flags
O4 O 0.62906(7) 0.6408(4) 0.00534(8) 0.0616(5) Uani 1 1 d .
O7 O 0.42329(6) 0.2903(2) -0.07752(5) 0.0290(3) Uani 1 1 d .
O8 O 0.35705(7) 0.0032(3) -0.10723(6) 0.0421(4) Uani 1 1 d .
O17 O 0.39911(6) 0.7931(2) 0.01493(5) 0.0258(3) Uani 1 1 d .
O104 O 0.13311(9) 0.1705(5) 0.28042(8) 0.0824(7) Uani 1 1 d .
O107 O 0.34401(6) 0.5093(3) 0.35714(5) 0.0369(3) Uani 1 1 d .
O108 O 0.40995(8) 0.8116(3) 0.38095(7) 0.0538(5) Uani 1 1 d .
O111 O 0.35646(6) 0.0407(2) 0.25658(5) 0.0322(3) Uani 1 1 d .
N10 N 0.32942(7) 0.4856(3) -0.01074(5) 0.0221(3) Uani 1 1 d .
N110 N 0.42879(7) 0.3424(3) 0.28100(6) 0.0237(3) Uani 1 1 d .
C1 C 0.44357(8) 0.4665(3) -0.03765(6) 0.0210(3) Uani 1 1 d .
C2 C 0.48295(9) 0.6683(3) -0.06416(7) 0.0285(4) Uani 1 1 d .
H2 H 0.4647 0.7592 -0.0921 0.034 Uiso 1 1 calc R
C3 C 0.54229(10) 0.7233(4) -0.04981(8) 0.0353(5) Uani 1 1 d .
H3 H 0.5646 0.8575 -0.0668 0.042 Uiso 1 1 calc R
C4 C 0.57471(9) 0.5844(4) -0.00860(8) 0.0370(5) Uani 1 1 d .
C5 C 0.53983(9) 0.3709(4) 0.01481(8) 0.0318(4) Uani 1 1 d .
H5 H 0.5604 0.2710 0.0404 0.038 Uiso 1 1 calc R
C6 C 0.48041(8) 0.3132(3) 0.00134(7) 0.0243(4) Uani 1 1 d .
H6 H 0.4602 0.1695 0.0169 0.029 Uiso 1 1 calc R
C8 C 0.36577(9) 0.1746(3) -0.07739(7) 0.0277(4) Uani 1 1 d .
C9 C 0.31526(8) 0.2716(3) -0.04242(6) 0.0234(4) Uani 1 1 d .
C11 C 0.38797(8) 0.5993(3) -0.00961(6) 0.0200(3) Uani 1 1 d .
C12 C 0.27812(8) 0.5936(3) 0.02097(7) 0.0273(4) Uani 1 1 d .
H12A H 0.2392 0.6149 -0.0003 0.033 Uiso 1 1 calc R
H12B H 0.2913 0.7661 0.0329 0.033 Uiso 1 1 calc R
C13 C 0.26161(8) 0.4294(3) 0.06699(7) 0.0241(4) Uani 1 1 d .
C14 C 0.30406(10) 0.2635(5) 0.08966(8) 0.0429(5) Uani 1 1 d .
H14 H 0.3459 0.2443 0.0760 0.052 Uiso 1 1 calc R
C15 C 0.28607(12) 0.1229(5) 0.13269(8) 0.0481(6) Uani 1 1 d .
H15 H 0.3157 0.0067 0.1478 0.058 Uiso 1 1 calc R
C16 C 0.22707(11) 0.1502(4) 0.15316(8) 0.0424(5) Uani 1 1 d .
H16 H 0.2155 0.0572 0.1830 0.051 Uiso 1 1 calc R
C17 C 0.18427(13) 0.3126(6) 0.13064(11) 0.0655(8) Uani 1 1 d .
H17 H 0.1424 0.3296 0.1445 0.079 Uiso 1 1 calc R
C18 C 0.20127(11) 0.4529(5) 0.08776(9) 0.0510(6) Uani 1 1 d .
H18 H 0.1711 0.5662 0.0726 0.061 Uiso 1 1 calc R
C90 C 0.25827(9) 0.1585(4) -0.04391(7) 0.0321(4) Uani 1 1 d .
H90A H 0.2244 0.2204 -0.0230 0.038 Uiso 1 1 calc R
H90B H 0.2514 0.0158 -0.0658 0.038 Uiso 1 1 calc R
C101 C 0.31890(8) 0.3492(3) 0.31640(7) 0.0243(4) Uani 1 1 d .
C102 C 0.28217(10) 0.1429(4) 0.34309(8) 0.0364(5) Uani 1 1 d .
H102 H 0.3029 0.0457 0.3690 0.044 Uiso 1 1 calc R
C103 C 0.22212(11) 0.0909(4) 0.33204(8) 0.0417(6) Uani 1 1 d .
H103 H 0.2012 -0.0451 0.3496 0.050 Uiso 1 1 calc R
C104 C 0.18698(10) 0.2337(5) 0.29415(9) 0.0457(6) Uani 1 1 d .
C105 C 0.21872(10) 0.4632(4) 0.27189(8) 0.0368(5) Uani 1 1 d .
H105 H 0.1952 0.5731 0.2498 0.044 Uiso 1 1 calc R
C106 C 0.27899(9) 0.5169(3) 0.28223(7) 0.0254(4) Uani 1 1 d .
H106 H 0.2978 0.6661 0.2676 0.031 Uiso 1 1 calc R
C108 C 0.39953(9) 0.6388(4) 0.35166(7) 0.0320(4) Uani 1 1 d .
C109 C 0.44573(9) 0.5528(3) 0.31251(6) 0.0250(4) Uani 1 1 d .
C111 C 0.37084(8) 0.2273(3) 0.28249(7) 0.0242(4) Uani 1 1 d .
C112 C 0.47610(9) 0.2516(3) 0.24308(8) 0.0283(4) Uani 1 1 d .
H11A H 0.4625 0.0822 0.2297 0.034 Uiso 1 1 calc R
H11B H 0.5182 0.2292 0.2600 0.034 Uiso 1 1 calc R
C113 C 0.48317(8) 0.4375(3) 0.19913(7) 0.0247(4) Uani 1 1 d .
C114 C 0.54332(10) 0.5115(5) 0.18280(8) 0.0425(5) Uani 1 1 d .
H114 H 0.5802 0.4479 0.1999 0.051 Uiso 1 1 calc R
C115 C 0.55061(13) 0.6771(5) 0.14184(9) 0.0573(7) Uani 1 1 d .
H115 H 0.5923 0.7243 0.1307 0.069 Uiso 1 1 calc R
C116 C 0.49797(15) 0.7724(5) 0.11754(8) 0.0566(7) Uani 1 1 d .
H116 H 0.5028 0.8881 0.0897 0.068 Uiso 1 1 calc R
C117 C 0.43812(14) 0.7006(6) 0.13340(9) 0.0665(9) Uani 1 1 d .
H117 H 0.4013 0.7645 0.1162 0.080 Uiso 1 1 calc R
C118 C 0.43105(10) 0.5363(5) 0.17409(8) 0.0485(6) Uani 1 1 d .
H118 H 0.3892 0.4903 0.1851 0.058 Uiso 1 1 calc R
C190 C 0.50188(10) 0.6714(4) 0.31054(7) 0.0340(4) Uani 1 1 d .
H19A H 0.5336 0.6162 0.2869 0.041 Uiso 1 1 calc R
H19B H 0.5104 0.8118 0.3327 0.041 Uiso 1 1 calc R

loop_
_atom_site_aniso_label
_atom_site_aniso_U_11
_atom_site_aniso_U_22
_atom_site_aniso_U_33
_atom_site_aniso_U_23
_atom_site_aniso_U_13
_atom_site_aniso_U_12
O4 0.0296(8) 0.0790(12) 0.0761(12) -0.0213(10) 0.0007(8) -0.0206(8)
O7 0.0278(6) 0.0336(7) 0.0257(6) -0.0096(5) 0.0002(5) 0.0009(5)
O8 0.0430(9) 0.0430(8) 0.0402(8) -0.0180(7) -0.0133(6) 0.0024(7)
O17 0.0279(6) 0.0214(6) 0.0280(6) -0.0022(5) 0.0048(5) -0.0031(5)
O104 0.0417(10) 0.140(2) 0.0652(12) -0.0395(13) 0.0083(9) -0.0457(12)
O107 0.0278(7) 0.0524(8) 0.0303(7) -0.0182(6) 0.0017(5) 0.0076(6)
O108 0.0399(8) 0.0655(11) 0.0561(10) -0.0382(9) -0.0172(7) 0.0129(8)
O111 0.0355(7) 0.0252(6) 0.0357(7) -0.0073(5) 0.0145(6) -0.0083(5)
N10 0.0188(7) 0.0209(7) 0.0266(7) 0.0017(6) 0.0023(6) -0.0007(6)
N110 0.0240(7) 0.0200(7) 0.0273(7) 0.0000(6) 0.0067(6) 0.0015(6)
C1 0.0206(8) 0.0202(8) 0.0223(8) -0.0003(7) 0.0010(6) -0.0013(7)
C2 0.0343(10) 0.0196(8) 0.0314(9) 0.0076(7) 0.0169(8) 0.0068(8)
C3 0.0372(11) 0.0220(8) 0.0468(11) -0.0034(8) 0.0232(9) -0.0061(8)
C4 0.0231(9) 0.0399(11) 0.0480(12) -0.0139(10) 0.0053(8) -0.0081(8)
C5 0.0272(9) 0.0341(10) 0.0342(10) -0.0015(8) -0.0042(8) 0.0038(8)
C6 0.0278(9) 0.0178(8) 0.0274(9) 0.0016(6) 0.0035(7) 0.0000(7)
C8 0.0297(9) 0.0278(9) 0.0255(8) -0.0004(7) -0.0088(7) 0.0022(8)
C9 0.0258(9) 0.0226(8) 0.0217(8) 0.0055(7) -0.0071(7) -0.0022(7)
C11 0.0209(8) 0.0194(8) 0.0198(8) 0.0025(7) 0.0006(6) -0.0015(7)
C12 0.0206(8) 0.0227(9) 0.0384(10) 0.0049(8) 0.0068(7) 0.0023(7)
C13 0.0248(9) 0.0211(8) 0.0265(8) -0.0028(7) 0.0034(7) -0.0017(7)
C14 0.0339(10) 0.0562(13) 0.0387(11) 0.0133(10) 0.0127(9) 0.0166(10)
C15 0.0542(14) 0.0540(14) 0.0362(11) 0.0141(10) 0.0103(10) 0.0218(11)
C16 0.0548(13) 0.0467(12) 0.0257(10) 0.0039(9) 0.0124(9) 0.0021(11)
C17 0.0491(14) 0.091(2) 0.0566(15) 0.0276(15) 0.0297(13) 0.0206(14)
C18 0.0354(11) 0.0670(15) 0.0505(13) 0.0208(12) 0.0151(10) 0.0192(11)
C90 0.0312(10) 0.0368(10) 0.0282(9) 0.0045(8) -0.0081(8) -0.0091(8)
C101 0.0232(8) 0.0241(8) 0.0255(8) -0.0031(7) 0.0070(7) 0.0023(7)
C102 0.0449(12) 0.0258(9) 0.0387(10) 0.0062(8) 0.0256(9) 0.0097(9)
C103 0.0485(13) 0.0250(9) 0.0516(13) -0.0078(9) 0.0335(10) -0.0070(9)
C104 0.0279(10) 0.0621(14) 0.0470(13) -0.0289(11) 0.0158(9) -0.0229(10)
C105 0.0332(10) 0.0456(11) 0.0316(10) -0.0066(9) -0.0028(8) 0.0054(9)
C106 0.0290(9) 0.0198(8) 0.0276(9) -0.0013(7) 0.0039(7) -0.0023(7)
C108 0.0277(10) 0.0354(10) 0.0330(10) -0.0112(9) -0.0115(8) 0.0108(8)
C109 0.0268(9) 0.0244(9) 0.0238(9) 0.0018(7) -0.0074(7) 0.0069(7)
C111 0.0261(9) 0.0221(8) 0.0245(8) 0.0005(7) 0.0078(7) 0.0012(7)
C112 0.0256(9) 0.0227(8) 0.0366(10) 0.0004(8) 0.0137(8) 0.0041(7)
C113 0.0266(9) 0.0237(8) 0.0238(8) -0.0047(7) 0.0037(7) 0.0014(7)
C114 0.0289(11) 0.0612(14) 0.0375(11) 0.0173(10) -0.0021(8) -0.0086(10)
C115 0.0615(15) 0.0773(17) 0.0330(11) 0.0183(12) -0.0004(10) -0.0336(14)
C116 0.100(2) 0.0484(13) 0.0216(10) 0.0082(10) 0.0037(12) 0.0118(14)
C117 0.0784(19) 0.097(2) 0.0238(11) 0.0106(12) 0.0085(12) 0.0559(17)
C118 0.0346(11) 0.0838(17) 0.0270(10) 0.0023(11) 0.0080(9) 0.0218(12)
C190 0.0323(10) 0.0414(11) 0.0282(9) 0.0039(8) -0.0100(8) -0.0046(9)

loop_
_atom_type_symbol
_atom_type_description
_atom_type_scat_dispersion_real
_atom_type_scat_dispersion_imag
_atom_type_scat_source
C C 0.0181 0.0091 'International Tables Vol C Tables 4.2.6.8 and 6.1.1.4'
H H 0.0000 0.0000 'International Tables Vol C Tables 4.2.6.8 and 6.1.1.4'
N N 0.0311 0.0180 'International Tables Vol C Tables 4.2.6.8 and 6.1.1.4'
O O 0.0492 0.0322 'International Tables Vol C Tables 4.2.6.8 and 6.1.1.4'

loop_
_geom_angle_atom_site_label_1
_geom_angle_atom_site_label_2
_geom_angle_atom_site_label_3
_geom_angle
C8 O7 C1 122.80(13)
C108 O107 C101 121.28(14)
C11 N10 C9 122.80(14)
C11 N10 C12 118.52(14)
C9 N10 C12 118.66(14)
C111 N110 C109 123.35(15)
C111 N110 C112 118.43(14)
C109 N110 C112 118.17(14)
O7 C1 C2 105.58(14)
O7 C1 C6 107.52(13)
C2 C1 C6 113.83(15)
O7 C1 C11 114.03(13)
C2 C1 C11 108.61(13)
C6 C1 C11 107.44(13)
C3 C2 C1 122.06(17)
C3 C2 H2 119.0
C1 C2 H2 119.0
C2 C3 C4 122.26(17)
C2 C3 H3 118.9
C4 C3 H3 118.9
O4 C4 C5 121.1(2)
O4 C4 C3 121.9(2)
C5 C4 C3 116.99(17)
C6 C5 C4 121.80(18)
C6 C5 H5 119.1
C4 C5 H5 119.1
C5 C6 C1 122.57(16)
C5 C6 H6 118.7
C1 C6 H6 118.7
O8 C8 O7 117.86(17)
O8 C8 C9 123.14(17)
O7 C8 C9 118.93(15)
C90 C9 N10 123.46(17)
C90 C9 C8 117.85(17)
N10 C9 C8 118.64(15)
O17 C11 N10 122.95(15)
O17 C11 C1 118.69(14)
N10 C11 C1 118.23(14)
N10 C12 C13 113.53(14)
N10 C12 H12A 108.9
C13 C12 H12A 108.9
N10 C12 H12B 108.9
C13 C12 H12B 108.9
H12A C12 H12B 107.7
C14 C13 C18 118.39(18)
C14 C13 C12 123.47(16)
C18 C13 C12 118.12(17)
C13 C14 C15 120.38(19)
C13 C14 H14 119.8
C15 C14 H14 119.8
C16 C15 C14 120.7(2)
C16 C15 H15 119.6
C14 C15 H15 119.6
C15 C16 C17 119.4(2)
C15 C16 H16 120.3
C17 C16 H16 120.3
C16 C17 C18 120.6(2)
C16 C17 H17 119.7
C18 C17 H17 119.7
C13 C18 C17 120.5(2)
C13 C18 H18 119.8
C17 C18 H18 119.8
C9 C90 H90A 120.0
C9 C90 H90B 120.0
H90A C90 H90B 120.0
O107 C101 C102 104.73(16)
O107 C101 C106 107.70(14)
C102 C101 C106 114.34(16)
O107 C101 C111 113.99(14)
C102 C101 C111 109.60(14)
C106 C101 C111 106.66(15)
C103 C102 C101 122.3(2)
C103 C102 H102 118.8
C101 C102 H102 118.8
C102 C103 C104 122.08(18)
C102 C103 H103 119.0
C104 C103 H103 119.0
O104 C104 C103 122.1(2)
O104 C104 C105 120.7(3)
C103 C104 C105 117.27(17)
C106 C105 C104 121.1(2)
C106 C105 H105 119.5
C104 C105 H105 119.5
C105 C106 C101 121.92(17)
C105 C106 H106 119.0
C101 C106 H106 119.0
O108 C108 O107 117.52(18)
O108 C108 C109 123.48(19)
O107 C108 C109 118.89(15)
C190 C109 N110 123.94(17)
C190 C109 C108 117.57(17)
N110 C109 C108 118.43(16)
O111 C111 N110 123.81(16)
O111 C111 C101 118.36(16)
N110 C111 C101 117.72(15)
N110 C112 C113 111.84(14)
N110 C112 H11A 109.2
C113 C112 H11A 109.2
N110 C112 H11B 109.2
C113 C112 H11B 109.2
H11A C112 H11B 107.9
C118 C113 C114 117.96(19)
C118 C113 C112 121.83(18)
C114 C113 C112 120.21(17)
C113 C114 C115 120.9(2)
C113 C114 H114 119.6
C115 C114 H114 119.6
C116 C115 C114 120.0(2)
C116 C115 H115 120.0
C114 C115 H115 120.0
C115 C116 C117 119.6(2)
C115 C116 H116 120.2
C117 C116 H116 120.2
C116 C117 C118 120.2(2)
C116 C117 H117 119.9
C118 C117 H117 119.9
C113 C118 C117 121.3(2)
C113 C118 H118 119.4
C117 C118 H118 119.4
C109 C190 H19A 120.0
C109 C190 H19B 120.0
H19A C190 H19B 120.0

loop_
_geom_bond_atom_site_label_1
_geom_bond_atom_site_label_2
_geom_bond_distance
O4 C4 1.227(3)
O7 C8 1.343(2)
O7 C1 1.453(2)
O8 C8 1.200(2)
O17 C11 1.219(2)
O104 C104 1.225(3)
O107 C108 1.348(2)
O107 C101 1.451(2)
O108 C108 1.201(2)
O111 C111 1.222(2)
N10 C11 1.358(2)
N10 C9 1.420(2)
N10 C12 1.467(2)
N110 C111 1.350(2)
N110 C109 1.416(2)
N110 C112 1.477(2)
C1 C2 1.503(2)
C1 C6 1.507(2)
C1 C11 1.537(2)
C2 C3 1.325(3)
C2 H2 0.9500
C3 C4 1.464(3)
C3 H3 0.9500
C4 C5 1.463(3)
C5 C6 1.323(3)
C5 H5 0.9500
C6 H6 0.9500
C8 C9 1.485(3)
C9 C90 1.327(3)
C12 C13 1.517(2)
C12 H12A 0.9900
C12 H12B 0.9900
C13 C14 1.372(3)
C13 C18 1.377(3)
C14 C15 1.395(3)
C14 H14 0.9500
C15 C16 1.350(3)
C15 H15 0.9500
C16 C17 1.364(3)
C16 H16 0.9500
C17 C18 1.385(3)
C17 H17 0.9500
C18 H18 0.9500
C90 H90A 0.9500
C90 H90B 0.9500
C101 C102 1.493(3)
C101 C106 1.502(3)
C101 C111 1.538(2)
C102 C103 1.314(3)
C102 H102 0.9500
C103 C104 1.440(4)
C103 H103 0.9500
C104 C105 1.485(3)
C105 C106 1.316(3)
C105 H105 0.9500
C106 H106 0.9500
C108 C109 1.477(3)
C109 C190 1.326(3)
C112 C113 1.511(3)
C112 H11A 0.9900
C112 H11B 0.9900
C113 C118 1.370(3)
C113 C114 1.381(3)
C114 C115 1.384(3)
C114 H114 0.9500
C115 C116 1.363(4)
C115 H115 0.9500
C116 C117 1.368(4)
C116 H116 0.9500
C117 C118 1.374(4)
C117 H117 0.9500
C118 H118 0.9500
C190 H19A 0.9500
C190 H19B 0.9500

loop_
_geom_torsion_atom_site_label_1
_geom_torsion_atom_site_label_2
_geom_torsion_atom_site_label_3
_geom_torsion_atom_site_label_4
_geom_torsion
C8 O7 C1 C2 -144.29(16)
C8 O7 C1 C6 93.85(18)
C8 O7 C1 C11 -25.1(2)
O7 C1 C2 C3 -125.13(18)
C6 C1 C2 C3 -7.4(2)
C11 C1 C2 C3 112.19(19)
C1 C2 C3 C4 2.7(3)
C2 C3 C4 O4 -178.09(19)
C2 C3 C4 C5 3.0(3)
O4 C4 C5 C6 177.72(19)
C3 C4 C5 C6 -3.3(3)
C4 C5 C6 C1 -1.9(3)
O7 C1 C6 C5 123.67(18)
C2 C1 C6 C5 7.1(2)
C11 C1 C6 C5 -113.19(19)
C1 O7 C8 O8 -168.63(16)
C1 O7 C8 C9 14.2(2)
C11 N10 C9 C90 179.98(16)
C12 N10 C9 C90 -2.0(2)
C11 N10 C9 C8 -2.6(2)
C12 N10 C9 C8 175.45(15)
O8 C8 C9 C90 1.3(3)
O7 C8 C9 C90 178.29(16)
O8 C8 C9 N10 -176.24(17)
O7 C8 C9 N10 0.7(2)
C9 N10 C11 O17 174.97(15)
C12 N10 C11 O17 -3.1(2)
C9 N10 C11 C1 -9.3(2)
C12 N10 C11 C1 172.64(14)
O7 C1 C11 O17 -161.97(14)
C2 C1 C11 O17 -44.5(2)
C6 C1 C11 O17 78.99(18)
O7 C1 C11 N10 22.1(2)
C2 C1 C11 N10 139.54(16)
C6 C1 C11 N10 -96.92(17)
C11 N10 C12 C13 -107.48(17)
C9 N10 C12 C13 74.4(2)
N10 C12 C13 C14 25.9(3)
N10 C12 C13 C18 -155.67(19)
C18 C13 C14 C15 0.0(3)
C12 C13 C14 C15 178.4(2)
C13 C14 C15 C16 -0.9(4)
C14 C15 C16 C17 1.6(4)
C15 C16 C17 C18 -1.3(4)
C14 C13 C18 C17 0.3(4)
C12 C13 C18 C17 -178.3(3)
C16 C17 C18 C13 0.4(5)
C108 O107 C101 C102 150.41(16)
C108 O107 C101 C106 -87.50(19)
C108 O107 C101 C111 30.6(2)
O107 C101 C102 C103 126.67(19)
C106 C101 C102 C103 9.0(3)
C111 C101 C102 C103 -110.7(2)
C101 C102 C103 C104 -1.5(3)
C102 C103 C104 O104 173.0(2)
C102 C103 C104 C105 -6.9(3)
O104 C104 C105 C106 -172.6(2)
C103 C104 C105 C106 7.3(3)
C104 C105 C106 C101 0.6(3)
O107 C101 C106 C105 -124.42(18)
C102 C101 C106 C105 -8.5(2)
C111 C101 C106 C105 112.8(2)
C101 O107 C108 O108 162.81(18)
C101 O107 C108 C109 -20.8(3)
C111 N110 C109 C190 -178.28(17)
C112 N110 C109 C190 -0.9(2)
C111 N110 C109 C108 4.7(2)
C112 N110 C109 C108 -177.96(15)
O108 C108 C109 C190 1.1(3)
O107 C108 C109 C190 -175.05(17)
O108 C108 C109 N110 178.33(18)
O107 C108 C109 N110 2.2(2)
C109 N110 C111 O111 -177.64(16)
C112 N110 C111 O111 5.0(3)
C109 N110 C111 C101 6.2(2)
C112 N110 C111 C101 -171.12(15)
O107 C101 C111 O111 160.91(16)
C102 C101 C111 O111 43.9(2)
C106 C101 C111 O111 -80.37(19)
O107 C101 C111 N110 -22.8(2)
C102 C101 C111 N110 -139.76(17)
C106 C101 C111 N110 95.96(18)
C111 N110 C112 C113 105.38(18)
C109 N110 C112 C113 -72.1(2)
N110 C112 C113 C118 -48.2(2)
N110 C112 C113 C114 132.21(19)
C118 C113 C114 C115 -1.0(3)
C112 C113 C114 C115 178.5(2)
C113 C114 C115 C116 1.0(4)
C114 C115 C116 C117 -0.9(4)
C115 C116 C117 C118 1.0(4)
C114 C113 C118 C117 1.1(3)
C112 C113 C118 C117 -178.5(2)
C116 C117 C118 C113 -1.1(4)
